data_1503099
loop_
_publ_author_name
'Valiulin, Roman A.'
'Arisco, Teresa M.'
'Kutateladze, Andrei G.'

_publ_section_title
;
 Strained to the limit: when a cyclobutyl moiety becomes a thermodynamic
 sink in a protolytic ring-opening of photogenerated oxetanes.
;
_journal_issue 15
_journal_name_full 'Organic letters'
_journal_page_first 3398
_journal_page_last 3401
_journal_paper_doi 10.1021/ol101297b
_journal_volume 12
_journal_year 2010
_chemical_formula_moiety 'C18 H21 Cl O2'
_chemical_formula_sum 'C18 H21 Cl O2'
_chemical_formula_weight 304.80
_chemical_name_common test
_chemical_name_systematic
;
test
;
_space_group_IT_number 14
_symmetry_cell_setting monoclinic
_symmetry_space_group_name_Hall '-P 2ybc'
_symmetry_space_group_name_H-M 'P 1 21/c 1'
_atom_sites_solution_hydrogens geom
_atom_sites_solution_primary direct
_atom_sites_solution_secondary difmap
_audit_creation_method SHELXL-97
_cell_angle_alpha 90.00
_cell_angle_beta 100.778(2)
_cell_angle_gamma 90.00
_cell_formula_units_Z 4
_cell_length_a 19.5539(5)
_cell_length_b 6.3547(2)
_cell_length_c 12.0615(3)
_cell_measurement_reflns_used 8253
_cell_measurement_temperature 296(2)
_cell_measurement_theta_max 21.04
_cell_measurement_theta_min 3.18
_cell_volume 1472.31(7)
_computing_cell_refinement 'Bruker SAINT'
_computing_data_collection 'Bruker APEX2'
_computing_data_reduction 'Bruker SAINT'
_computing_molecular_graphics 'Bruker SHELXTL'
_computing_publication_material 'Bruker SHELXTL'
_computing_structure_refinement 'SHELXL-97 (Sheldrick, 2008)'
_computing_structure_solution 'SHELXS-97 (Sheldrick, 2008)'
_diffrn_ambient_temperature 296(2)
_diffrn_detector_area_resol_mean 8.33
_diffrn_measured_fraction_theta_full 0.997
_diffrn_measured_fraction_theta_max 0.997
_diffrn_measurement_device_type 'Bruker D8 APEX II Diffractometer'
_diffrn_measurement_method '\f and \w scans'
_diffrn_radiation_monochromator graphite
_diffrn_radiation_source 'fine-focus sealed tube'
_diffrn_radiation_type MoK\a
_diffrn_radiation_wavelength 0.71073
_diffrn_reflns_av_R_equivalents 0.0589
_diffrn_reflns_av_sigmaI/netI 0.0393
_diffrn_reflns_limit_h_max 23
_diffrn_reflns_limit_h_min -22
_diffrn_reflns_limit_k_max 7
_diffrn_reflns_limit_k_min -7
_diffrn_reflns_limit_l_max 14
_diffrn_reflns_limit_l_min -14
_diffrn_reflns_number 35527
_diffrn_reflns_theta_full 24.74
_diffrn_reflns_theta_max 24.74
_diffrn_reflns_theta_min 2.12
_exptl_absorpt_coefficient_mu 0.262
_exptl_absorpt_correction_T_max 0.9870
_exptl_absorpt_correction_T_min 0.9008
_exptl_absorpt_correction_type multi-scan
_exptl_crystal_colour test
_exptl_crystal_density_diffrn 1.375
_exptl_crystal_density_method 'not measured'
_exptl_crystal_description chip
_exptl_crystal_F_000 648
_exptl_crystal_size_max 0.41
_exptl_crystal_size_mid 0.21
_exptl_crystal_size_min 0.05
_refine_diff_density_max 0.570
_refine_diff_density_min -0.379
_refine_diff_density_rms 0.066
_refine_ls_extinction_method none
_refine_ls_goodness_of_fit_ref 1.040
_refine_ls_hydrogen_treatment noref
_refine_ls_matrix_type full
_refine_ls_number_parameters 191
_refine_ls_number_reflns 2515
_refine_ls_number_restraints 0
_refine_ls_restrained_S_all 1.040
_refine_ls_R_factor_all 0.1244
_refine_ls_R_factor_gt 0.0689
_refine_ls_shift/su_max 0.000
_refine_ls_shift/su_mean 0.000
_refine_ls_structure_factor_coef Fsqd
_refine_ls_weighting_details 'calc w=1/[\s^2^(Fo^2^)+(0.0978P)^2^+2.0677P] where P=(Fo^2^+2Fc^2^)/3'
_refine_ls_weighting_scheme calc
_refine_ls_wR_factor_gt 0.1644
_refine_ls_wR_factor_ref 0.2094
_reflns_number_gt 1568
_reflns_number_total 2515
_reflns_threshold_expression >2sigma(I)
_cod_data_source_file ol101297b_si_007.cif
_cod_data_source_block rav28696_try4_p21c
_cod_depositor_comments
;
The following automatic conversions were performed:

'_symmetry_cell_setting' value 'Monoclinic' changed to 'monoclinic'
according to /home/saulius/struct/CIF-dictionaries/cif_core.dic
dictionary named 'cif_core.dic' version 2.4.2 from 2011-04-26.

Automatic conversion script
Id: cif_fix_values 1715 2011-07-08 13:25:40Z adriana 
;
_cod_original_sg_symbol_H-M 'P2(1)/c  '
_cod_database_code 1503099

loop_
_symmetry_equiv_pos_as_xyz
'x, y, z'
'-x, y+1/2, -z+1/2'
'-x, -y, -z'
'x, -y-1/2, z-1/2'

loop_
_atom_site_label
_atom_site_type_symbol
_atom_site_fract_x
_atom_site_fract_y
_atom_site_fract_z
_atom_site_U_iso_or_equiv
_atom_site_adp_type
_atom_site_occupancy
_atom_site_symmetry_multiplicity
_atom_site_calc_flag
_atom_site_refinement_flags
Cl1 Cl 0.59119(6) 1.2740(2) 0.05153(10) 0.0666(5) Uani 1 1 d .
O1 O 0.77760(18) 1.1011(6) 0.4987(3) 0.0771(11) Uani 1 1 d .
O2 O 0.72260(16) 0.9817(5) 0.0529(2) 0.0488(8) Uani 1 1 d .
H2 H 0.7297 1.1071 0.0435 0.073 Uiso 1 1 calc R
C1 C 0.5516(2) 0.7575(8) 0.1997(4) 0.0551(12) Uani 1 1 d .
H1A H 0.5339 0.6285 0.1620 0.066 Uiso 1 1 calc R
H1B H 0.5127 0.8486 0.2061 0.066 Uiso 1 1 calc R
C2 C 0.5957(2) 0.7108(10) 0.3163(4) 0.0733(16) Uani 1 1 d .
H2A H 0.5920 0.5635 0.3354 0.088 Uiso 1 1 calc R
H2B H 0.5803 0.7957 0.3737 0.088 Uiso 1 1 calc R
C3 C 0.6711(2) 0.7660(7) 0.3081(3) 0.0509(11) Uani 1 1 d .
H3 H 0.7043 0.6646 0.3491 0.061 Uiso 1 1 calc R
C4 C 0.6915(2) 0.9977(8) 0.3439(3) 0.0507(11) Uani 1 1 d .
H4 H 0.6583 1.0601 0.3860 0.061 Uiso 1 1 calc R
C5 C 0.7641(2) 1.0078(7) 0.4095(3) 0.0494(11) Uani 1 1 d .
C6 C 0.8188(2) 0.8977(7) 0.3580(3) 0.0471(11) Uani 1 1 d .
H6 H 0.8222 0.7529 0.3864 0.057 Uiso 1 1 calc R
C7 C 0.8907(2) 1.0023(9) 0.3963(4) 0.0628(13) Uani 1 1 d .
H7 H 0.9033 1.0068 0.4788 0.075 Uiso 1 1 calc R
C8 C 0.8854(3) 1.2195(8) 0.3475(5) 0.0691(14) Uani 1 1 d .
H8 H 0.8942 1.3400 0.3916 0.083 Uiso 1 1 calc R
C9 C 0.6134(2) 1.0992(7) 0.1706(3) 0.0451(11) Uani 1 1 d .
H9 H 0.5839 1.1330 0.2255 0.054 Uiso 1 1 calc R
C10 C 0.6896(2) 1.1103(6) 0.2303(3) 0.0422(10) Uani 1 1 d .
H10 H 0.7107 1.2507 0.2349 0.051 Uiso 1 1 calc R
C11 C 0.8676(2) 1.2255(8) 0.2379(5) 0.0641(14) Uani 1 1 d .
H11 H 0.8609 1.3509 0.1976 0.077 Uiso 1 1 calc R
C12 C 0.8588(2) 1.0145(8) 0.1823(4) 0.0527(12) Uani 1 1 d .
H12 H 0.8474 1.0294 0.1000 0.063 Uiso 1 1 calc R
C13 C 0.9280(2) 0.8949(9) 0.2179(5) 0.0762(16) Uani 1 1 d .
H13A H 0.9242 0.7555 0.1845 0.091 Uiso 1 1 calc R
H13B H 0.9652 0.9696 0.1916 0.091 Uiso 1 1 calc R
C14 C 0.9444(3) 0.8773(10) 0.3458(5) 0.0802(17) Uani 1 1 d .
H14A H 0.9907 0.9319 0.3742 0.096 Uiso 1 1 calc R
H14B H 0.9433 0.7307 0.3679 0.096 Uiso 1 1 calc R
C15 C 0.8022(2) 0.8863(6) 0.2258(3) 0.0418(10) Uani 1 1 d .
H15 H 0.8093 0.7393 0.2061 0.050 Uiso 1 1 calc R
C16 C 0.7263(2) 0.9414(6) 0.1698(3) 0.0359(9) Uani 1 1 d .
C17 C 0.6741(2) 0.7706(6) 0.1816(3) 0.0409(10) Uani 1 1 d .
H17 H 0.6828 0.6343 0.1488 0.049 Uiso 1 1 calc R
C18 C 0.6019(2) 0.8667(6) 0.1362(3) 0.0427(10) Uani 1 1 d .
H18 H 0.5881 0.8499 0.0543 0.051 Uiso 1 1 calc R

loop_
_atom_site_aniso_label
_atom_site_aniso_U_11
_atom_site_aniso_U_22
_atom_site_aniso_U_33
_atom_site_aniso_U_23
_atom_site_aniso_U_13
_atom_site_aniso_U_12
Cl1 0.0643(8) 0.0621(8) 0.0684(8) 0.0206(6) -0.0002(6) 0.0074(6)
O1 0.079(2) 0.099(3) 0.049(2) -0.027(2) -0.0016(17) 0.001(2)
O2 0.0552(18) 0.0612(19) 0.0310(15) -0.0036(13) 0.0102(12) -0.0042(16)
C1 0.047(3) 0.065(3) 0.055(3) -0.001(2) 0.015(2) -0.009(2)
C2 0.063(3) 0.106(4) 0.051(3) 0.014(3) 0.012(2) -0.025(3)
C3 0.051(3) 0.059(3) 0.040(2) 0.010(2) 0.003(2) -0.008(2)
C4 0.051(3) 0.072(3) 0.030(2) -0.005(2) 0.0102(18) 0.005(2)
C5 0.064(3) 0.049(3) 0.033(2) -0.005(2) 0.004(2) 0.000(2)
C6 0.050(3) 0.045(2) 0.044(2) 0.004(2) 0.0006(19) -0.001(2)
C7 0.053(3) 0.077(3) 0.050(3) 0.002(3) -0.012(2) -0.007(3)
C8 0.060(3) 0.063(3) 0.079(4) -0.009(3) 0.001(3) -0.010(3)
C9 0.044(2) 0.054(3) 0.039(2) 0.008(2) 0.0098(18) 0.007(2)
C10 0.049(3) 0.038(2) 0.039(2) -0.0051(18) 0.0061(18) -0.0022(19)
C11 0.053(3) 0.059(3) 0.078(4) 0.013(3) 0.006(3) -0.007(2)
C12 0.042(3) 0.067(3) 0.049(3) 0.001(2) 0.009(2) -0.006(2)
C13 0.045(3) 0.082(4) 0.105(4) -0.013(3) 0.021(3) 0.000(3)
C14 0.050(3) 0.089(4) 0.096(4) 0.015(3) -0.002(3) 0.008(3)
C15 0.042(2) 0.038(2) 0.044(2) -0.0075(19) 0.0051(18) -0.0016(19)
C16 0.044(2) 0.039(2) 0.0263(19) -0.0034(16) 0.0092(16) 0.0010(18)
C17 0.044(2) 0.039(2) 0.039(2) -0.0054(18) 0.0071(18) -0.0003(19)
C18 0.049(3) 0.048(2) 0.030(2) -0.0030(18) 0.0060(18) -0.002(2)

loop_
_atom_type_symbol
_atom_type_description
_atom_type_scat_dispersion_real
_atom_type_scat_dispersion_imag
_atom_type_scat_source
C C 0.0033 0.0016 'International Tables Vol C Tables 4.2.6.8 and 6.1.1.4'
H H 0.0000 0.0000 'International Tables Vol C Tables 4.2.6.8 and 6.1.1.4'
O O 0.0106 0.0060 'International Tables Vol C Tables 4.2.6.8 and 6.1.1.4'
Cl Cl 0.1484 0.1585 'International Tables Vol C Tables 4.2.6.8 and 6.1.1.4'

loop_
_geom_angle_atom_site_label_1
_geom_angle_atom_site_label_2
_geom_angle_atom_site_label_3
_geom_angle
C16 O2 H2 109.5
C18 C1 C2 104.1(4)
C18 C1 H1A 110.9
C2 C1 H1A 110.9
C18 C1 H1B 110.9
C2 C1 H1B 110.9
H1A C1 H1B 108.9
C1 C2 C3 106.2(3)
C1 C2 H2A 110.5
C3 C2 H2A 110.5
C1 C2 H2B 110.5
C3 C2 H2B 110.5
H2A C2 H2B 108.7
C2 C3 C17 106.4(3)
C2 C3 C4 113.2(4)
C17 C3 C4 101.6(3)
C2 C3 H3 111.7
C17 C3 H3 111.7
C4 C3 H3 111.7
C5 C4 C10 108.3(3)
C5 C4 C3 110.8(4)
C10 C4 C3 103.2(3)
C5 C4 H4 111.4
C10 C4 H4 111.4
C3 C4 H4 111.4
O1 C5 C4 121.3(4)
O1 C5 C6 122.6(4)
C4 C5 C6 116.1(3)
C5 C6 C7 110.7(4)
C5 C6 C15 114.4(3)
C7 C6 C15 109.1(3)
C5 C6 H6 107.4
C7 C6 H6 107.4
C15 C6 H6 107.4
C8 C7 C14 108.9(4)
C8 C7 C6 106.7(4)
C14 C7 C6 108.1(4)
C8 C7 H7 111.0
C14 C7 H7 111.0
C6 C7 H7 111.0
C11 C8 C7 114.3(5)
C11 C8 H8 122.8
C7 C8 H8 122.8
C10 C9 C18 104.6(3)
C10 C9 Cl1 114.5(3)
C18 C9 Cl1 112.0(3)
C10 C9 H9 108.5
C18 C9 H9 108.5
Cl1 C9 H9 108.5
C9 C10 C4 104.8(3)
C9 C10 C16 104.0(3)
C4 C10 C16 99.3(3)
C9 C10 H10 115.6
C4 C10 H10 115.6
C16 C10 H10 115.6
C8 C11 C12 114.5(5)
C8 C11 H11 122.7
C12 C11 H11 122.7
C11 C12 C13 107.2(4)
C11 C12 C15 110.5(4)
C13 C12 C15 107.0(4)
C11 C12 H12 110.6
C13 C12 H12 110.6
C15 C12 H12 110.6
C14 C13 C12 109.1(4)
C14 C13 H13A 109.9
C12 C13 H13A 109.9
C14 C13 H13B 109.9
C12 C13 H13B 109.9
H13A C13 H13B 108.3
C13 C14 C7 109.6(4)
C13 C14 H14A 109.7
C7 C14 H14A 109.7
C13 C14 H14B 109.7
C7 C14 H14B 109.7
H14A C14 H14B 108.2
C12 C15 C16 115.0(3)
C12 C15 C6 107.2(3)
C16 C15 C6 115.5(3)
C12 C15 H15 106.1
C16 C15 H15 106.1
C6 C15 H15 106.1
O2 C16 C17 108.2(3)
O2 C16 C10 113.6(3)
C17 C16 C10 94.2(3)
O2 C16 C15 109.8(3)
C17 C16 C15 113.9(3)
C10 C16 C15 116.2(3)
C16 C17 C3 104.9(3)
C16 C17 C18 105.7(3)
C3 C17 C18 99.1(3)
C16 C17 H17 115.1
C3 C17 H17 115.1
C18 C17 H17 115.1
C1 C18 C9 112.2(3)
C1 C18 C17 106.0(3)
C9 C18 C17 101.9(3)
C1 C18 H18 112.1
C9 C18 H18 112.1
C17 C18 H18 112.1

loop_
_geom_bond_atom_site_label_1
_geom_bond_atom_site_label_2
_geom_bond_distance
Cl1 C9 1.804(4)
O1 C5 1.213(5)
O2 C16 1.422(4)
O2 H2 0.8200
C1 C18 1.522(6)
C1 C2 1.534(6)
C1 H1A 0.9700
C1 H1B 0.9700
C2 C3 1.537(6)
C2 H2A 0.9700
C2 H2B 0.9700
C3 C17 1.538(5)
C3 C4 1.565(6)
C3 H3 0.9800
C4 C5 1.491(6)
C4 C10 1.541(6)
C4 H4 0.9800
C5 C6 1.506(6)
C6 C7 1.545(6)
C6 C15 1.569(5)
C6 H6 0.9800
C7 C8 1.497(7)
C7 C14 1.531(7)
C7 H7 0.9800
C8 C11 1.303(7)
C8 H8 0.9300
C9 C10 1.530(5)
C9 C18 1.539(6)
C9 H9 0.9800
C10 C16 1.547(5)
C10 H10 0.9800
C11 C12 1.495(7)
C11 H11 0.9300
C12 C13 1.541(6)
C12 C15 1.543(6)
C12 H12 0.9800
C13 C14 1.519(7)
C13 H13A 0.9700
C13 H13B 0.9700
C14 H14A 0.9700
C14 H14B 0.9700
C15 C16 1.552(5)
C15 H15 0.9800
C16 C17 1.515(5)
C17 C18 1.541(6)
C17 H17 0.9800
C18 H18 0.9800
